data_7212222
loop_
_publ_author_name
'Garau, Federica'
'Monari, Magda'
'Pandolfo, Luciano'
'Pettinari, Claudio'
'Venzo, Alfonso'

_publ_section_title
;
 Crystal structure, supramolecular assembly and preliminary reactivity
 behaviour of new heteropolytopic ligands based on oxalate/malonate
 skeleton and azolate moieties
;
_journal_issue 4
_journal_name_full CrystEngComm
_journal_page_first 1217
_journal_paper_doi 10.1039/b922874h
_journal_volume 12
_journal_year 2010
_chemical_formula_sum 'C8 H6 N4 O2'
_chemical_formula_weight 190.17
_chemical_name_systematic
;
?
;
_space_group_IT_number 14
_symmetry_space_group_name_Hall '-P 2ybc'
_symmetry_space_group_name_H-M 'P 1 21/c 1'
_atom_sites_solution_hydrogens geom
_atom_sites_solution_primary direct
_atom_sites_solution_secondary difmap
_audit_creation_method SHELXL-97
_cell_angle_alpha 90.00
_cell_angle_beta 106.5910(10)
_cell_angle_gamma 90.00
_cell_formula_units_Z 4
_cell_length_a 11.0178(5)
_cell_length_b 7.5596(4)
_cell_length_c 10.9232(5)
_cell_measurement_temperature 293(2)
_cell_volume 871.92(7)
_computing_structure_refinement 'SHELXL-97 (Sheldrick, 2008)'
_diffrn_ambient_temperature 293(2)
_diffrn_measured_fraction_theta_full 0.998
_diffrn_measured_fraction_theta_max 0.998
_diffrn_radiation_monochromator graphite
_diffrn_radiation_source 'fine-focus sealed tube'
_diffrn_radiation_type MoK\a
_diffrn_radiation_wavelength 0.71073
_diffrn_reflns_av_R_equivalents 0.0465
_diffrn_reflns_av_sigmaI/netI 0.0303
_diffrn_reflns_limit_h_max 15
_diffrn_reflns_limit_h_min -15
_diffrn_reflns_limit_k_max 10
_diffrn_reflns_limit_k_min -10
_diffrn_reflns_limit_l_max 15
_diffrn_reflns_limit_l_min -15
_diffrn_reflns_number 11100
_diffrn_reflns_theta_full 30.05
_diffrn_reflns_theta_max 30.05
_diffrn_reflns_theta_min 1.93
_exptl_absorpt_coefficient_mu 0.110
_exptl_crystal_density_diffrn 1.449
_exptl_crystal_density_method 'not measured'
_exptl_crystal_F_000 392
_refine_diff_density_max 0.268
_refine_diff_density_min -0.199
_refine_diff_density_rms 0.047
_refine_ls_extinction_method none
_refine_ls_goodness_of_fit_ref 1.030
_refine_ls_hydrogen_treatment mixed
_refine_ls_matrix_type full
_refine_ls_number_parameters 127
_refine_ls_number_reflns 2558
_refine_ls_number_restraints 0
_refine_ls_restrained_S_all 1.030
_refine_ls_R_factor_all 0.0700
_refine_ls_R_factor_gt 0.0477
_refine_ls_shift/su_max 0.000
_refine_ls_shift/su_mean 0.000
_refine_ls_structure_factor_coef Fsqd
_refine_ls_weighting_details 'calc w=1/[\s^2^(Fo^2^)+(0.0697P)^2^+0.1266P] where P=(Fo^2^+2Fc^2^)/3'
_refine_ls_weighting_scheme calc
_refine_ls_wR_factor_gt 0.1235
_refine_ls_wR_factor_ref 0.1381
_reflns_number_gt 1827
_reflns_number_total 2558
_reflns_threshold_expression >2\s(I)
_cod_data_source_file b922874h.txt
_cod_data_source_block legpa
_cod_database_code 7212222

loop_
_symmetry_equiv_pos_as_xyz
'x, y, z'
'-x, y+1/2, -z+1/2'
'-x, -y, -z'
'x, -y-1/2, z-1/2'

loop_
_atom_site_label
_atom_site_type_symbol
_atom_site_fract_x
_atom_site_fract_y
_atom_site_fract_z
_atom_site_U_iso_or_equiv
_atom_site_adp_type
_atom_site_occupancy
_atom_site_symmetry_multiplicity
_atom_site_calc_flag
_atom_site_refinement_flags
N2 N 0.68554(12) 0.21799(16) 0.53893(10) 0.0358(3) Uani 1 1 d .
N1 N 0.66698(10) 0.29356(15) 0.64688(10) 0.0296(3) Uani 1 1 d .
O2 O 0.61880(11) 0.61523(15) 0.45373(10) 0.0461(3) Uani 1 1 d .
C1 C 0.67343(13) 0.47547(18) 0.66009(12) 0.0323(3) Uani 1 1 d .
O1 O 0.65261(12) 0.55378(15) 0.74771(10) 0.0489(3) Uani 1 1 d .
N3 N 0.82633(12) 0.62158(16) 0.57010(12) 0.0391(3) Uani 1 1 d .
C2 C 0.70080(14) 0.57347(18) 0.54747(13) 0.0328(3) Uani 1 1 d .
C5 C 0.63530(14) 0.17042(19) 0.72457(13) 0.0354(3) Uani 1 1 d .
H5 H 0.6182 0.1918 0.8018 0.042 Uiso 1 1 calc R
C3 C 0.66431(16) 0.0485(2) 0.55255(14) 0.0409(3) Uani 1 1 d .
H3 H 0.6689 -0.0376 0.4932 0.049 Uiso 1 1 calc R
C4 C 0.63384(15) 0.0121(2) 0.66703(14) 0.0406(3) Uani 1 1 d .
H4 H 0.6164 -0.0977 0.6966 0.049 Uiso 1 1 calc R
N4 N 0.91133(13) 0.5755(2) 0.68431(14) 0.0536(4) Uani 1 1 d .
C8 C 0.88253(18) 0.7176(2) 0.49392(18) 0.0516(4) Uani 1 1 d .
H8 H 0.8433 0.7626 0.4130 0.062 Uiso 1 1 calc R
C7 C 1.0049(2) 0.7333(3) 0.5595(2) 0.0703(6) Uani 1 1 d .
H7 H 1.0680 0.7907 0.5335 0.084 Uiso 1 1 calc R
C6 C 1.01841(19) 0.6443(3) 0.6766(2) 0.0713(6) Uani 1 1 d .
H6 H 1.0945 0.6354 0.7409 0.086 Uiso 1 1 calc R

loop_
_atom_site_aniso_label
_atom_site_aniso_U_11
_atom_site_aniso_U_22
_atom_site_aniso_U_33
_atom_site_aniso_U_23
_atom_site_aniso_U_13
_atom_site_aniso_U_12
N2 0.0473(7) 0.0342(6) 0.0281(5) -0.0010(4) 0.0145(5) 0.0021(5)
N1 0.0346(6) 0.0305(6) 0.0245(5) -0.0005(4) 0.0100(4) -0.0007(4)
O2 0.0462(6) 0.0473(6) 0.0400(6) 0.0098(5) 0.0046(5) 0.0016(5)
C1 0.0352(7) 0.0328(7) 0.0286(6) -0.0015(5) 0.0086(5) -0.0008(5)
O1 0.0722(8) 0.0399(6) 0.0416(6) -0.0088(5) 0.0277(6) -0.0032(5)
N3 0.0381(7) 0.0386(7) 0.0403(7) 0.0045(5) 0.0111(5) -0.0017(5)
C2 0.0400(7) 0.0275(6) 0.0310(6) -0.0009(5) 0.0105(6) 0.0006(5)
C5 0.0409(7) 0.0375(7) 0.0298(6) 0.0030(5) 0.0132(6) -0.0025(6)
C3 0.0540(9) 0.0324(7) 0.0366(7) -0.0032(6) 0.0135(7) 0.0021(6)
C4 0.0506(8) 0.0316(7) 0.0398(7) 0.0042(6) 0.0134(7) -0.0039(6)
N4 0.0401(7) 0.0655(10) 0.0488(8) 0.0075(7) 0.0023(6) -0.0038(7)
C8 0.0584(11) 0.0462(9) 0.0583(10) 0.0074(8) 0.0296(9) -0.0040(8)
C7 0.0555(12) 0.0709(13) 0.0943(16) -0.0018(12) 0.0370(12) -0.0187(10)
C6 0.0391(9) 0.0891(16) 0.0793(15) -0.0021(12) 0.0070(9) -0.0110(9)

loop_
_atom_type_symbol
_atom_type_description
_atom_type_scat_dispersion_real
_atom_type_scat_dispersion_imag
_atom_type_scat_source
C C 0.0033 0.0016 'International Tables Vol C Tables 4.2.6.8 and 6.1.1.4'
H H 0.0000 0.0000 'International Tables Vol C Tables 4.2.6.8 and 6.1.1.4'
O O 0.0106 0.0060 'International Tables Vol C Tables 4.2.6.8 and 6.1.1.4'
N N 0.0061 0.0033 'International Tables Vol C Tables 4.2.6.8 and 6.1.1.4'

loop_
_geom_angle_atom_site_label_1
_geom_angle_atom_site_label_2
_geom_angle_atom_site_label_3
_geom_angle
C3 N2 N1 103.41(11)
C5 N1 N2 112.02(11)
C5 N1 C1 128.73(11)
N2 N1 C1 119.10(10)
O1 C1 N1 123.87(12)
O1 C1 C2 121.69(12)
N1 C1 C2 114.31(10)
N4 N3 C8 112.01(13)
N4 N3 C2 118.92(12)
C8 N3 C2 129.05(13)
O2 C2 N3 123.72(13)
O2 C2 C1 122.57(13)
N3 C2 C1 113.47(12)
C4 C5 N1 106.58(12)
N2 C3 C4 112.61(13)
C5 C4 C3 105.38(13)
C6 N4 N3 103.50(16)
C7 C8 N3 106.30(17)
C8 C7 C6 105.76(16)
N4 C6 C7 112.42(19)

loop_
_geom_bond_atom_site_label_1
_geom_bond_atom_site_label_2
_geom_bond_distance
N2 C3 1.3183(19)
N2 N1 1.3771(14)
N1 C5 1.3703(17)
N1 C1 1.3825(18)
O2 C2 1.1983(17)
C1 O1 1.2018(16)
C1 C2 1.5378(18)
N3 N4 1.3738(18)
N3 C8 1.377(2)
N3 C2 1.3824(19)
C5 C4 1.350(2)
C3 C4 1.411(2)
N4 C6 1.314(3)
C8 C7 1.339(3)
C7 C6 1.415(3)

loop_
_geom_torsion_atom_site_label_1
_geom_torsion_atom_site_label_2
_geom_torsion_atom_site_label_3
_geom_torsion_atom_site_label_4
_geom_torsion
O2 C2 C1 O1 -89.93(18)
N1 C1 C2 N3 -99.32(14)
O1 C1 C2 O2 -89.93(18)
